data_8105224
loop_
_publ_author_name
'Tan, Nianyuan'
'Wu, Shuisheng'
'Lan, Donghui'
'Au, Chak-Tong'
'Yi, Bing'

_publ_section_title
;
 Crystal structure of 5H-dibenzo[c,f][1,5]oxabismocin-12 (7H)-yl acetate,
 C16H15O3Bi
;
_journal_issue 3
_journal_name_full 'Zeitschrift f\"ur Kristallographie - New Crystal Structures'
_journal_page_first 579
_journal_page_last 581
_journal_paper_doi 10.1515/ncrs-2019-0825
_journal_volume 235
_journal_year 2020
_chemical_formula_moiety 'C16 H15 Bi O3'
_chemical_formula_sum 'C16 H15 Bi O3'
_chemical_formula_weight 464.26
_space_group_crystal_system orthorhombic
_space_group_IT_number 33
_space_group_name_Hall 'P 2c -2n'
_space_group_name_H-M_alt 'P n a 21'
_atom_sites_solution_hydrogens geom
_cell_angle_alpha 90
_cell_angle_beta 90
_cell_angle_gamma 90
_cell_formula_units_Z 4
_cell_length_a 17.277(3)
_cell_length_b 4.7288(8)
_cell_length_c 17.776(3)
_cell_measurement_reflns_used 8770
_cell_measurement_temperature 296(2)
_cell_measurement_theta_max 27.846
_cell_measurement_theta_min 2.292
_cell_volume 1452.3(4)
_computing_cell_refinement 'Bruker SAINT'
_computing_data_collection 'Bruker APEX2'
_computing_data_reduction 'Bruker SAINT'
_computing_molecular_graphics 'Olex2 1.3-alpha (Dolomanov et al., 2009)'
_computing_publication_material 'Olex2 1.3-alpha (Dolomanov et al., 2009)'
_computing_structure_refinement 'ShelXL 2018/3 (Sheldrick, 2015)'
_computing_structure_solution 'ShelXT (Sheldrick, 2015)'
_diffrn_ambient_temperature 296.15
_diffrn_measured_fraction_theta_full 1.001
_diffrn_measured_fraction_theta_max 1.000
_diffrn_measurement_device_type 'Bruker APEX-II CCD'
_diffrn_measurement_method '\f and \w scans'
_diffrn_radiation_type MoK\a
_diffrn_radiation_wavelength 0.71073
_diffrn_reflns_av_R_equivalents 0.0411
_diffrn_reflns_av_unetI/netI 0.0447
_diffrn_reflns_Laue_measured_fraction_full 1.001
_diffrn_reflns_Laue_measured_fraction_max 1.000
_diffrn_reflns_limit_h_max 18
_diffrn_reflns_limit_h_min -21
_diffrn_reflns_limit_k_max 5
_diffrn_reflns_limit_k_min -5
_diffrn_reflns_limit_l_max 22
_diffrn_reflns_limit_l_min -21
_diffrn_reflns_number 13322
_diffrn_reflns_point_group_measured_fraction_full 0.992
_diffrn_reflns_point_group_measured_fraction_max 0.989
_diffrn_reflns_theta_full 25.242
_diffrn_reflns_theta_max 26.359
_diffrn_reflns_theta_min 2.291
_diffrn_source_current 30.0
_diffrn_source_power 1.5
_diffrn_source_voltage 50.0
_exptl_absorpt_coefficient_mu 12.144
_exptl_absorpt_correction_T_max 0.483
_exptl_absorpt_correction_T_min 0.190
_exptl_absorpt_correction_type multi-scan
_exptl_absorpt_process_details SADABS
_exptl_crystal_colour colourless
_exptl_crystal_colour_primary colourless
_exptl_crystal_density_diffrn 2.123
_exptl_crystal_density_method 'not measured'
_exptl_crystal_description Rodlike
_exptl_crystal_F_000 872
_exptl_crystal_size_max 0.24
_exptl_crystal_size_mid 0.12
_exptl_crystal_size_min 0.06
_refine_diff_density_max 1.968
_refine_diff_density_min -1.369
_refine_diff_density_rms 0.135
_refine_ls_abs_structure_details
;
 Flack x determined using 1188 quotients [(I+)-(I-)]/[(I+)+(I-)]
 (Parsons, Flack and Wagner, Acta Cryst. B69 (2013) 249-259).
;
_refine_ls_abs_structure_Flack 0.022(7)
_refine_ls_extinction_coef .
_refine_ls_extinction_method none
_refine_ls_goodness_of_fit_ref 1.025
_refine_ls_hydrogen_treatment constr
_refine_ls_matrix_type full
_refine_ls_number_parameters 182
_refine_ls_number_reflns 2925
_refine_ls_number_restraints 1
_refine_ls_restrained_S_all 1.025
_refine_ls_R_factor_all 0.0327
_refine_ls_R_factor_gt 0.0292
_refine_ls_shift/su_max 0.000
_refine_ls_shift/su_mean 0.000
_refine_ls_structure_factor_coef Fsqd
_refine_ls_weighting_details 'w=1/[\s^2^(Fo^2^)+(0.0376P)^2^] where P=(Fo^2^+2Fc^2^)/3'
_refine_ls_weighting_scheme calc
_refine_ls_wR_factor_gt 0.0661
_refine_ls_wR_factor_ref 0.0678
_reflns_Friedel_coverage 0.916
_reflns_Friedel_fraction_full 0.982
_reflns_Friedel_fraction_max 0.978
_reflns_number_gt 2697
_reflns_number_total 2925
_reflns_threshold_expression 'I > 2\s(I)'
_cod_data_source_file suppl_ncrs-2019-0825_suppl.cif
_cod_data_source_block z20181222a_0m
_cod_database_code 8105224
_shelx_space_group_comment
;
The symmetry employed for this shelxl refinement is uniquely defined
by the following loop, which should always be used as a source of
symmetry information in preference to the above space-group names.
They are only intended as comments.
;
_olex2_refinement_description
;
1. Fixed Uiso
 At 1.2 times of:
  All C(H) groups, All C(H,H) groups
 At 1.5 times of:
  All C(H,H,H) groups
2.a Secondary CH2 refined with riding coordinates:
 C7(H7A,H7B), C14(H14A,H14B)
2.b Aromatic/amide H refined with riding coordinates:
 C2(H2), C3(H3), C4(H4), C5(H5), C9(H9), C10(H10), C11(H11), C12(H12)
2.c Idealised Me refined as rotating group:
 C16(H16A,H16B,H16C)
;
_olex2_submission_special_instructions 'No special instructions were received'

loop_
_space_group_symop_operation_xyz
'x, y, z'
'-x, -y, z+1/2'
'x+1/2, -y+1/2, z'
'-x+1/2, y+1/2, z+1/2'

loop_
_atom_site_label
_atom_site_type_symbol
_atom_site_fract_x
_atom_site_fract_y
_atom_site_fract_z
_atom_site_U_iso_or_equiv
_atom_site_adp_type
_atom_site_occupancy
_atom_site_site_symmetry_order
_atom_site_calc_flag
_atom_site_refinement_flags_posn
_atom_site_refinement_flags_adp
_atom_site_refinement_flags_occupancy
_atom_site_disorder_assembly
_atom_site_disorder_group
Bi1 Bi 0.19495(2) 0.84302(5) 0.52398(4) 0.03465(13) Uani 1 1 d . . . . .
O1 O 0.2919(4) 0.8698(13) 0.4138(5) 0.0419(18) Uani 1 1 d . . . A 1
O2 O 0.1217(4) 0.5831(17) 0.6013(4) 0.0406(16) Uani 1 1 d . . . . .
O3 O 0.1697(6) 0.8829(19) 0.6841(5) 0.067(2) Uani 1 1 d . . . . .
C1 C 0.3029(5) 0.6053(18) 0.5549(6) 0.030(2) Uani 1 1 d . . . A 1
C2 C 0.3087(5) 0.412(2) 0.6147(6) 0.033(2) Uani 1 1 d . . . A 1
H2 H 0.264774 0.365076 0.642290 0.040 Uiso 1 1 calc R U . A 1
C3 C 0.3789(6) 0.291(2) 0.6330(5) 0.042(2) Uani 1 1 d . . . A 1
H3 H 0.381799 0.158334 0.671582 0.050 Uiso 1 1 calc R U . A 1
C4 C 0.4455(7) 0.3676(19) 0.5935(6) 0.046(3) Uani 1 1 d . . . A 1
H4 H 0.493171 0.291307 0.606891 0.056 Uiso 1 1 calc R U . A 1
C5 C 0.4407(5) 0.5556(19) 0.5348(8) 0.041(2) Uani 1 1 d . . . A 1
H5 H 0.485423 0.602972 0.508533 0.049 Uiso 1 1 calc R U . A 1
C6 C 0.3711(5) 0.6765(14) 0.5139(7) 0.035(3) Uani 1 1 d . . . A 1
C7 C 0.3650(7) 0.8847(19) 0.4500(6) 0.043(2) Uani 1 1 d . . . A 1
H7A H 0.372842 1.074555 0.469253 0.052 Uiso 1 1 calc R U . A 1
H7B H 0.405524 0.846185 0.413675 0.052 Uiso 1 1 calc R U . A 1
C8 C 0.1573(6) 0.5423(18) 0.4330(5) 0.032(2) Uani 1 1 d . . . A 1
C9 C 0.0858(5) 0.409(2) 0.4351(5) 0.0344(19) Uani 1 1 d . . . A 1
H9 H 0.053677 0.435516 0.476480 0.041 Uiso 1 1 calc R U . A 1
C10 C 0.0612(6) 0.237(2) 0.3761(7) 0.046(2) Uani 1 1 d . . . A 1
H10 H 0.013386 0.147559 0.378420 0.055 Uiso 1 1 calc R U . A 1
C11 C 0.1078(7) 0.202(2) 0.3152(7) 0.052(3) Uani 1 1 d . . . A 1
H11 H 0.091405 0.086759 0.276026 0.063 Uiso 1 1 calc R U . A 1
C12 C 0.1779(7) 0.3331(19) 0.3104(6) 0.045(3) Uani 1 1 d . . . A 1
H12 H 0.208435 0.310523 0.267721 0.054 Uiso 1 1 calc R U . A 1
C13 C 0.2037(5) 0.5025(18) 0.3705(6) 0.035(2) Uani 1 1 d . . . A 1
C14 C 0.2840(7) 0.626(2) 0.3652(7) 0.048(3) Uani 1 1 d . . . A 1
H14A H 0.321654 0.483382 0.379629 0.057 Uiso 1 1 calc R U . A 1
H14B H 0.294423 0.680323 0.313642 0.057 Uiso 1 1 calc R U . A 1
C15 C 0.1267(6) 0.685(2) 0.6685(6) 0.044(2) Uani 1 1 d . . . . .
C16 C 0.0783(8) 0.543(4) 0.7273(7) 0.073(4) Uani 1 1 d . . . . .
H16A H 0.025539 0.603474 0.722529 0.110 Uiso 1 1 calc R U . . .
H16B H 0.097354 0.592215 0.776352 0.110 Uiso 1 1 calc R U . . .
H16C H 0.081107 0.341467 0.720865 0.110 Uiso 1 1 calc R U . . .

loop_
_atom_site_aniso_label
_atom_site_aniso_U_11
_atom_site_aniso_U_22
_atom_site_aniso_U_33
_atom_site_aniso_U_23
_atom_site_aniso_U_13
_atom_site_aniso_U_12
Bi1 0.0366(2) 0.03549(17) 0.03184(19) -0.0054(3) -0.0056(3) 0.00772(9)
O1 0.038(4) 0.044(4) 0.044(5) 0.007(3) -0.003(3) 0.000(3)
O2 0.032(4) 0.065(4) 0.025(4) -0.010(3) 0.003(3) 0.000(3)
O3 0.067(6) 0.088(6) 0.047(5) -0.024(4) -0.004(5) -0.010(5)
C1 0.034(6) 0.026(3) 0.030(5) -0.005(3) 0.001(3) 0.001(3)
C2 0.034(6) 0.039(4) 0.027(5) -0.005(4) 0.003(4) 0.000(3)
C3 0.050(7) 0.047(5) 0.028(5) 0.004(4) -0.006(4) 0.010(4)
C4 0.040(6) 0.057(6) 0.042(7) -0.005(4) -0.010(5) 0.012(4)
C5 0.034(4) 0.052(4) 0.037(7) -0.002(5) 0.000(5) 0.009(3)
C6 0.040(5) 0.032(4) 0.033(8) -0.006(4) -0.007(5) -0.005(3)
C7 0.040(6) 0.043(5) 0.047(6) 0.004(4) -0.002(5) -0.012(4)
C8 0.035(6) 0.039(4) 0.023(5) -0.001(4) -0.002(4) 0.009(4)
C9 0.032(5) 0.049(4) 0.022(5) 0.000(4) -0.005(4) 0.005(4)
C10 0.036(6) 0.059(5) 0.042(7) -0.002(4) -0.008(4) 0.002(5)
C11 0.049(7) 0.065(7) 0.044(6) -0.013(5) -0.018(5) 0.002(5)
C12 0.047(6) 0.065(7) 0.024(5) -0.007(4) -0.006(5) 0.013(4)
C13 0.041(6) 0.040(5) 0.025(5) 0.002(3) -0.006(4) 0.004(4)
C14 0.037(6) 0.071(7) 0.036(6) -0.001(5) 0.005(5) -0.002(4)
C15 0.034(6) 0.066(6) 0.031(6) -0.012(4) -0.003(5) 0.014(4)
C16 0.064(9) 0.117(10) 0.038(7) -0.013(7) 0.007(6) 0.000(7)

loop_
_atom_type_symbol
_atom_type_description
_atom_type_scat_dispersion_real
_atom_type_scat_dispersion_imag
_atom_type_scat_source
C C 0.0033 0.0016 'International Tables Vol C Tables 4.2.6.8 and 6.1.1.4'
H H 0.0000 0.0000 'International Tables Vol C Tables 4.2.6.8 and 6.1.1.4'
Bi Bi -4.1077 10.2566 'International Tables Vol C Tables 4.2.6.8 and 6.1.1.4'
O O 0.0106 0.0060 'International Tables Vol C Tables 4.2.6.8 and 6.1.1.4'

loop_
_geom_angle_atom_site_label_1
_geom_angle_atom_site_label_2
_geom_angle_atom_site_label_3
_geom_angle
_geom_angle_site_symmetry_1
_geom_angle_site_symmetry_3
O2 Bi1 O1 149.4(2) . .
O2 Bi1 C1 92.6(3) . .
O2 Bi1 C8 86.0(3) . .
C1 Bi1 O1 70.8(3) . .
C1 Bi1 C8 95.7(3) . .
C8 Bi1 O1 70.9(3) . .
C7 O1 Bi1 103.6(6) . .
C7 O1 C14 113.2(8) . .
C14 O1 Bi1 110.6(6) . .
C15 O2 Bi1 109.0(7) . .
C2 C1 Bi1 124.7(7) . .
C2 C1 C6 118.7(8) . .
C6 C1 Bi1 116.3(7) . .
C1 C2 H2 119.6 . .
C3 C2 C1 120.7(9) . .
C3 C2 H2 119.6 . .
C2 C3 H3 120.1 . .
C2 C3 C4 119.9(9) . .
C4 C3 H3 120.1 . .
C3 C4 H4 120.0 . .
C5 C4 C3 120.1(10) . .
C5 C4 H4 120.0 . .
C4 C5 H5 119.2 . .
C4 C5 C6 121.6(10) . .
C6 C5 H5 119.2 . .
C1 C6 C7 118.8(9) . .
C5 C6 C1 119.0(10) . .
C5 C6 C7 122.2(10) . .
O1 C7 C6 111.8(7) . .
O1 C7 H7A 109.3 . .
O1 C7 H7B 109.3 . .
C6 C7 H7A 109.3 . .
C6 C7 H7B 109.3 . .
H7A C7 H7B 107.9 . .
C9 C8 Bi1 121.7(7) . .
C13 C8 Bi1 119.7(7) . .
C13 C8 C9 118.4(9) . .
C8 C9 H9 119.4 . .
C8 C9 C10 121.1(9) . .
C10 C9 H9 119.4 . .
C9 C10 H10 120.3 . .
C11 C10 C9 119.4(10) . .
C11 C10 H10 120.3 . .
C10 C11 H11 119.3 . .
C10 C11 C12 121.4(10) . .
C12 C11 H11 119.3 . .
C11 C12 H12 120.3 . .
C11 C12 C13 119.4(10) . .
C13 C12 H12 120.3 . .
C8 C13 C12 120.2(9) . .
C8 C13 C14 122.1(9) . .
C12 C13 C14 117.7(9) . .
O1 C14 C13 111.0(9) . .
O1 C14 H14A 109.4 . .
O1 C14 H14B 109.4 . .
C13 C14 H14A 109.4 . .
C13 C14 H14B 109.4 . .
H14A C14 H14B 108.0 . .
O2 C15 C16 116.2(10) . .
O3 C15 O2 122.3(11) . .
O3 C15 C16 121.5(10) . .
C15 C16 H16A 109.5 . .
C15 C16 H16B 109.5 . .
C15 C16 H16C 109.5 . .
H16A C16 H16B 109.5 . .
H16A C16 H16C 109.5 . .
H16B C16 H16C 109.5 . .

loop_
_geom_bond_atom_site_label_1
_geom_bond_atom_site_label_2
_geom_bond_distance
_geom_bond_site_symmetry_2
Bi1 O1 2.581(8) .
Bi1 O2 2.237(8) .
Bi1 C1 2.246(9) .
Bi1 C8 2.249(9) .
O1 C7 1.420(13) .
O1 C14 1.448(13) .
O2 C15 1.291(12) .
O3 C15 1.227(13) .
C1 C2 1.407(15) .
C1 C6 1.425(14) .
C2 H2 0.9300 .
C2 C3 1.379(13) .
C3 H3 0.9300 .
C3 C4 1.397(17) .
C4 H4 0.9300 .
C4 C5 1.372(17) .
C5 H5 0.9300 .
C5 C6 1.383(13) .
C6 C7 1.507(15) .
C7 H7A 0.9700 .
C7 H7B 0.9700 .
C8 C9 1.387(14) .
C8 C13 1.383(14) .
C9 H9 0.9300 .
C9 C10 1.392(15) .
C10 H10 0.9300 .
C10 C11 1.359(17) .
C11 H11 0.9300 .
C11 C12 1.363(16) .
C12 H12 0.9300 .
C12 C13 1.409(14) .
C13 C14 1.507(15) .
C14 H14A 0.9700 .
C14 H14B 0.9700 .
C15 C16 1.498(18) .
C16 H16A 0.9600 .
C16 H16B 0.9600 .
C16 H16C 0.9600 .

loop_
_geom_torsion_atom_site_label_1
_geom_torsion_atom_site_label_2
_geom_torsion_atom_site_label_3
_geom_torsion_atom_site_label_4
_geom_torsion
_geom_torsion_site_symmetry_1
_geom_torsion_site_symmetry_2
_geom_torsion_site_symmetry_3
_geom_torsion_site_symmetry_4
Bi1 O1 C7 C6 44.2(9) . . . .
Bi1 O1 C14 C13 25.4(10) . . . .
Bi1 O2 C15 O3 -3.9(12) . . . .
Bi1 O2 C15 C16 177.6(8) . . . .
Bi1 C1 C2 C3 -175.3(7) . . . .
Bi1 C1 C6 C5 174.3(7) . . . .
Bi1 C1 C6 C7 -4.7(12) . . . .
Bi1 C8 C9 C10 176.0(7) . . . .
Bi1 C8 C13 C12 -174.7(6) . . . .
Bi1 C8 C13 C14 7.9(12) . . . .
C1 C2 C3 C4 2.2(15) . . . .
C1 C6 C7 O1 -31.4(13) . . . .
C2 C1 C6 C5 -0.7(14) . . . .
C2 C1 C6 C7 -179.7(9) . . . .
C2 C3 C4 C5 -2.3(15) . . . .
C3 C4 C5 C6 0.9(16) . . . .
C4 C5 C6 C1 0.6(15) . . . .
C4 C5 C6 C7 179.6(10) . . . .
C5 C6 C7 O1 149.6(10) . . . .
C6 C1 C2 C3 -0.7(14) . . . .
C7 O1 C14 C13 141.1(9) . . . .
C8 C9 C10 C11 -0.8(15) . . . .
C8 C13 C14 O1 -24.1(13) . . . .
C9 C8 C13 C12 0.7(13) . . . .
C9 C8 C13 C14 -176.7(9) . . . .
C9 C10 C11 C12 -0.3(16) . . . .
C10 C11 C12 C13 1.7(15) . . . .
C11 C12 C13 C8 -1.8(14) . . . .
C11 C12 C13 C14 175.6(9) . . . .
C12 C13 C14 O1 158.5(8) . . . .
C13 C8 C9 C10 0.6(13) . . . .
C14 O1 C7 C6 -75.6(12) . . . .
